data_7009168
loop_
_publ_author_name
'Deacon, Glen B.'
'Delbridge, Ewan E.'
'Forsyth, Craig M.'
'Skelton, Brian W.'
'White, Allan H.'

_publ_section_title
;
 Novel pyrazolate coordination modes and unusual
 Tl&#x200A;&#x200A;&#x00B7;&#x2005;&#x00B7;&#x2005;&#x00B7;&#x200A;&#x200A;Tl
 or Tl-\p-(phenyl) interactions in the crystal structures of
 [{Tl3(Ph2pz)3}n], [{Tl4(Ph2pz)4}n], [{Tl4(Ph2pz)3(OH)}2] and
 [{Tl4(MePhpz)3(OH)}n] (Ph2pz&#x2005;=&#x2005;3,5-diphenylpyrazolate;
 MePhpz&#x2005;=&#x2005;3-methyl-5-phenylpyrazolate)
;
_journal_issue 5
_journal_name_full 'Journal of the Chemical Society, Dalton Transactions'
_journal_page_first 745
_journal_paper_doi 10.1039/a909048g
_journal_year 2000
_chemical_formula_sum 'C92 H72 Cl4 N12 O2 Tl8'
_chemical_formula_weight 3154.55
_space_group_IT_number 14
_symmetry_cell_setting monoclinic
_symmetry_space_group_name_Hall '-P 2ybc'
_symmetry_space_group_name_H-M 'P 1 21/c 1'
_cell_angle_alpha 90.00000
_cell_angle_beta 92.160(3)
_cell_angle_gamma 90.00000
_cell_formula_units_Z 2
_cell_length_a 13.851(2)
_cell_length_b 21.533(4)
_cell_length_c 14.721(3)
_cell_measurement_reflns_used 5806
_cell_measurement_temperature 153
_cell_measurement_theta_max 26
_cell_measurement_theta_min 2
_cell_volume 4387.5(14)
_computing_cell_refinement 'Siemens SAINT (Siemens, 1995)'
_computing_data_collection 'Siemens SMART (Siemens, 1995)'
_computing_data_reduction 'xtal ADDREF SORTRF'
_computing_molecular_graphics xtal
_computing_publication_material 'xtal BONDLA CIFIO'
_computing_structure_refinement 'xtal CRYLSQ'
_computing_structure_solution xtal
_diffrn_ambient_temperature 153
_diffrn_measurement_device_type
;
Bruker SMART CCD diffractometer
;
_diffrn_measurement_method '\w scans'
_diffrn_radiation_detector 'CCD area detector'
_diffrn_radiation_monochromator graphite
_diffrn_radiation_source 'sealed tube'
_diffrn_radiation_type 'Mo K\a'
_diffrn_radiation_wavelength .71073
_diffrn_reflns_av_R_equivalents .082
_diffrn_reflns_av_sigmaI/netI .1
_diffrn_reflns_limit_h_max 18
_diffrn_reflns_limit_h_min -18
_diffrn_reflns_limit_k_max 29
_diffrn_reflns_limit_k_min -29
_diffrn_reflns_limit_l_max 19
_diffrn_reflns_limit_l_min -20
_diffrn_reflns_number 50455
_diffrn_reflns_theta_max 29.23
_diffrn_reflns_theta_min 1.47
_exptl_absorpt_coefficient_mu 14.811
_exptl_absorpt_correction_T_max .432
_exptl_absorpt_correction_T_min .096
_exptl_absorpt_correction_type multi-scan
_exptl_absorpt_process_details
;
 SADABS; Sheldrick, 1996
;
_exptl_crystal_colour colourless
_exptl_crystal_density_diffrn 2.388
_exptl_crystal_description prism
_exptl_crystal_F_000 2880
_exptl_crystal_size_max .5
_exptl_crystal_size_mid .39
_exptl_crystal_size_min .22
_refine_diff_density_max 2.533
_refine_diff_density_min -1.714
_refine_ls_abs_structure_details none
_refine_ls_extinction_coef 1768(109)
_refine_ls_extinction_expression 'Eq22 p292 "Cryst. Comp." Munksgaard 1970'
_refine_ls_extinction_method Zachariasen
_refine_ls_goodness_of_fit_all .95
_refine_ls_goodness_of_fit_ref 1.04
_refine_ls_hydrogen_treatment noref
_refine_ls_matrix_type atomblock
_refine_ls_number_constraints 0
_refine_ls_number_parameters 534
_refine_ls_number_reflns 7654
_refine_ls_number_restraints 0
_refine_ls_R_factor_all .066
_refine_ls_R_factor_gt .038
_refine_ls_shift/su_max .049
_refine_ls_shift/su_mean .004
_refine_ls_structure_factor_coef F
_refine_ls_weighting_scheme calc
_refine_ls_wR_factor_all .047
_refine_ls_wR_factor_ref .042
_reflns_d_resolution_high .728
_reflns_d_resolution_low 13.803
_reflns_Friedel_coverage 0
_reflns_limit_h_max 18
_reflns_limit_h_min 0
_reflns_limit_k_max 29
_reflns_limit_k_min 0
_reflns_limit_l_max 20
_reflns_limit_l_min -20
_reflns_number_gt 7654
_reflns_number_total 11124
_reflns_threshold_expression 'F    > 4.00 sig(F   )'
_cod_data_source_file a909048g.txt
_cod_data_source_block gbdtll
_cod_original_sg_symbol_Hall -p_2ybc
_cod_original_sg_symbol_H-M P_1_21/c_1
_cod_database_code 7009168

loop_
_symmetry_equiv_pos_as_xyz
+x,+y,+z
-x,1/2+y,1/2-z
-x,-y,-z
+x,1/2-y,1/2+z

loop_
_atom_site_label
_atom_site_fract_x
_atom_site_fract_y
_atom_site_fract_z
_atom_site_U_iso_or_equiv
_atom_site_adp_type
_atom_site_calc_flag
_atom_site_calc_attached_atom
_atom_site_occupancy
_atom_site_disorder_assembly
_atom_site_disorder_group
Tl1 .55529(2) .040031(16) .59284(2) .02243(17) Uani ? ? 1.00000 ? ?
Tl2 .40878(2) -.024038(15) .80914(2) .02182(17) Uani ? ? 1.00000 ? ?
Tl3 .38131(2) .171195(15) .73201(2) .02192(17) Uani ? ? 1.00000 ? ?
Tl4 .25246(3) .050784(17) .56326(3) .0289(2) Uani ? ? 1.00000 ? ?
O0 .4068(4) .0995(3) .6028(4) .023(3) Uani ? ? 1.00000 ? ?
N11 .5716(5) .0664(3) .7660(4) .018(3) Uani ? ? 1.00000 ? ?
N12 .4949(5) .0904(3) .8131(4) .023(4) Uani ? ? 1.00000 ? ?
C13 .5249(6) .0956(4) .9020(5) .021(4) Uani ? ? 1.00000 ? ?
C131 .4596(6) .1191(4) .9699(5) .018(4) Uani ? ? 1.00000 ? ?
C132 .3596(6) .1150(4) .9599(6) .022(4) Uani ? ? 1.00000 ? ?
C133 .3012(6) .1376(4) 1.0266(6) .025(5) Uani ? ? 1.00000 ? ?
C134 .3402(6) .1644(4) 1.1038(6) .026(5) Uani ? ? 1.00000 ? ?
C135 .4389(7) .1698(4) 1.1159(6) .030(5) Uani ? ? 1.00000 ? ?
C136 .4980(6) .1482(4) 1.0491(6) .024(5) Uani ? ? 1.00000 ? ?
C14 .6192(6) .0735(4) .9132(6) .023(4) Uani ? ? 1.00000 ? ?
C15 .6448(6) .0561(4) .8248(5) .018(4) Uani ? ? 1.00000 ? ?
C151 .7383(6) .0312(4) .7968(6) .020(4) Uani ? ? 1.00000 ? ?
C152 .7887(6) -.0112(4) .8524(6) .024(5) Uani ? ? 1.00000 ? ?
C153 .8794(7) -.0341(4) .8297(6) .029(5) Uani ? ? 1.00000 ? ?
C154 .9193(6) -.0150(4) .7515(6) .029(5) Uani ? ? 1.00000 ? ?
C155 .8707(7) .0280(4) .6946(6) .031(5) Uani ? ? 1.00000 ? ?
C156 .7808(6) .0506(4) .7183(6) .025(5) Uani ? ? 1.00000 ? ?
N21 .4227(5) -.0616(3) .6335(5) .024(4) Uani ? ? 1.00000 ? ?
N22 .3259(5) -.0552(3) .6125(5) .022(4) Uani ? ? 1.00000 ? ?
C23 .2938(6) -.1085(4) .5745(5) .018(4) Uani ? ? 1.00000 ? ?
C231 .1916(6) -.1170(4) .5425(5) .021(4) Uani ? ? 1.00000 ? ?
C232 .1165(7) -.0828(4) .5792(6) .027(5) Uani ? ? 1.00000 ? ?
C233 .0227(6) -.0897(5) .5456(6) .032(5) Uani ? ? 1.00000 ? ?
C234 .0007(7) -.1324(5) .4785(7) .036(6) Uani ? ? 1.00000 ? ?
C235 .0727(6) -.1677(4) .4426(7) .031(5) Uani ? ? 1.00000 ? ?
C236 .1678(6) -.1600(4) .4744(6) .026(5) Uani ? ? 1.00000 ? ?
C24 .3700(6) -.1512(4) .5695(5) .022(4) Uani ? ? 1.00000 ? ?
C25 .4503(6) -.1197(4) .6076(5) .022(4) Uani ? ? 1.00000 ? ?
C251 .5496(6) -.1402(4) .6163(5) .020(4) Uani ? ? 1.00000 ? ?
C252 .6209(7) -.1076(4) .6681(5) .024(4) Uani ? ? 1.00000 ? ?
C253 .7170(6) -.1241(4) .6705(6) .025(5) Uani ? ? 1.00000 ? ?
C254 .7444(7) -.1756(5) .6244(7) .035(5) Uani ? ? 1.00000 ? ?
C255 .6763(7) -.2117(4) .5773(6) .032(5) Uani ? ? 1.00000 ? ?
C256 .5793(7) -.1932(4) .5722(6) .027(5) Uani ? ? 1.00000 ? ?
N31 .2309(5) .0965(3) .7470(5) .024(4) Uani ? ? 1.00000 ? ?
N32 .2451(5) .0358(3) .7744(5) .021(4) Uani ? ? 1.00000 ? ?
C33 .1713(6) .0209(3) .8280(5) .017(4) Uani ? ? 1.00000 ? ?
C331 .1649(6) -.0421(4) .8696(5) .019(4) Uani ? ? 1.00000 ? ?
C332 .2012(6) -.0947(4) .8279(6) .025(5) Uani ? ? 1.00000 ? ?
C333 .1979(7) -.1527(4) .8688(6) .030(5) Uani ? ? 1.00000 ? ?
C334 .1603(7) -.1572(4) .9535(7) .037(6) Uani ? ? 1.00000 ? ?
C335 .1217(7) -.1062(4) .9943(6) .032(5) Uani ? ? 1.00000 ? ?
C336 .1232(6) -.0494(4) .9542(6) .022(4) Uani ? ? 1.00000 ? ?
C34 .1112(6) .0718(4) .8378(6) .023(4) Uani ? ? 1.00000 ? ?
C35 .1500(6) .1180(4) .7857(5) .019(4) Uani ? ? 1.00000 ? ?
C351 .1128(6) .1812(4) .7678(7) .027(5) Uani ? ? 1.00000 ? ?
C352 .1363(6) .2151(4) .6904(7) .030(5) Uani ? ? 1.00000 ? ?
C353 .0976(6) .2743(4) .6748(8) .040(6) Uani ? ? 1.00000 ? ?
C354 .0331(7) .2990(4) .7333(9) .050(7) Uani ? ? 1.00000 ? ?
C355 .0073(7) .2664(4) .8090(8) .043(6) Uani ? ? 1.00000 ? ?
C356 .0482(6) .2081(4) .8264(7) .033(5) Uani ? ? 1.00000 ? ?
Cl1 .62130(17) .20834(12) .66119(16) .0368(13) Uani ? ? 1.00000 ? ?
Cl2 .7716(2) .21813(15) .8044(2) .0572(18) Uani ? ? 1.00000 ? ?
C0 .6478(7) .2166(5) .7796(6) .036(6) Uani ? ? 1.00000 ? ?
H0 .41315 .11560 .55065 .02800 Uiso ? ? 1.00000 ? ?
H132 .33075 .09678 .90521 .03000 Uiso ? ? 1.00000 ? ?
H133 .23156 .13410 1.01934 .03300 Uiso ? ? 1.00000 ? ?
H134 .29843 .17928 1.14941 .03400 Uiso ? ? 1.00000 ? ?
H135 .46570 .18864 1.17030 .03700 Uiso ? ? 1.00000 ? ?
H136 .56742 .15258 1.05713 .03100 Uiso ? ? 1.00000 ? ?
H14 .65734 .07012 .96909 .02700 Uiso ? ? 1.00000 ? ?
H152 .76002 -.02474 .90743 .03000 Uiso ? ? 1.00000 ? ?
H153 .91377 -.06287 .86947 .03600 Uiso ? ? 1.00000 ? ?
H154 .98085 -.03079 .73576 .03700 Uiso ? ? 1.00000 ? ?
H155 .89946 .04132 .63943 .03900 Uiso ? ? 1.00000 ? ?
H156 .74780 .08053 .67954 .03200 Uiso ? ? 1.00000 ? ?
H232 .13062 -.05398 .62787 .03500 Uiso ? ? 1.00000 ? ?
H233 -.02766 -.06447 .56997 .03800 Uiso ? ? 1.00000 ? ?
H234 -.06598 -.13842 .45705 .04600 Uiso ? ? 1.00000 ? ?
H235 .05850 -.19785 .39498 .03800 Uiso ? ? 1.00000 ? ?
H236 .21814 -.18470 .44897 .03200 Uiso ? ? 1.00000 ? ?
H24 .36816 -.19288 .54539 .02700 Uiso ? ? 1.00000 ? ?
H252 .60102 -.07246 .70295 .03000 Uiso ? ? 1.00000 ? ?
H253 .76406 -.09939 .70482 .03100 Uiso ? ? 1.00000 ? ?
H254 .81254 -.18614 .62376 .04500 Uiso ? ? 1.00000 ? ?
H255 .69518 -.25019 .54861 .04200 Uiso ? ? 1.00000 ? ?
H256 .53221 -.21754 .53739 .03300 Uiso ? ? 1.00000 ? ?
H332 .22956 -.09066 .76913 .03100 Uiso ? ? 1.00000 ? ?
H333 .22112 -.18860 .83781 .03700 Uiso ? ? 1.00000 ? ?
H334 .16245 -.19695 .98509 .04600 Uiso ? ? 1.00000 ? ?
H335 .09311 -.11053 1.05335 .04100 Uiso ? ? 1.00000 ? ?
H336 .09654 -.01365 .98403 .02800 Uiso ? ? 1.00000 ? ?
H34 .05461 .07434 .87371 .02800 Uiso ? ? 1.00000 ? ?
H352 .17941 .19757 .64783 .03800 Uiso ? ? 1.00000 ? ?
H353 .11614 .29748 .62156 .05100 Uiso ? ? 1.00000 ? ?
H354 .00637 .33933 .72260 .06200 Uiso ? ? 1.00000 ? ?
H355 -.03887 .28339 .84994 .05500 Uiso ? ? 1.00000 ? ?
H356 .03269 .18606 .88114 .04200 Uiso ? ? 1.00000 ? ?
H0a .61931 .18261 .81144 .04500 Uiso ? ? 1.00000 ? ?
H0b .61900 .25428 .80068 .04500 Uiso ? ? 1.00000 ? ?

loop_
_atom_site_aniso_label
_atom_site_aniso_U_11
_atom_site_aniso_U_22
_atom_site_aniso_U_33
_atom_site_aniso_U_12
_atom_site_aniso_U_13
_atom_site_aniso_U_23
Tl1 .02612(18) .02410(18) .01719(16) -.00020(14) .00263(13) -.00242(14)
Tl2 .02841(19) .01504(17) .02224(17) .00425(13) .00391(14) .00111(13)
Tl3 .02098(17) .01393(16) .03084(18) .00021(13) .00073(13) .00233(14)
Tl4 .0282(2) .0245(2) .0332(2) .00400(15) -.00924(16) -.00239(16)
O0 .028(3) .024(3) .016(3) .000(3) .003(3) -.001(2)
N11 .013(3) .025(4) .017(3) .003(3) .000(3) -.004(3)
N12 .031(4) .020(4) .019(3) .008(3) .003(3) -.002(3)
C13 .031(5) .010(4) .021(4) .003(3) .006(4) .002(3)
C131 .023(4) .010(4) .022(4) .004(3) .007(3) .006(3)
C132 .028(5) .010(4) .029(5) .004(3) .004(4) .000(4)
C133 .030(5) .018(5) .028(5) .000(4) .008(4) .006(4)
C134 .037(5) .020(5) .022(4) .010(4) .008(4) -.000(4)
C135 .053(6) .017(5) .020(4) .003(4) .003(4) -.005(4)
C136 .036(5) .018(4) .020(4) .001(4) .003(4) .003(4)
C14 .025(5) .021(5) .021(4) -.002(4) -.004(4) -.001(4)
C15 .021(4) .014(4) .020(4) .005(3) .002(3) .001(3)
C151 .022(4) .014(4) .024(4) -.000(3) -.001(4) .000(3)
C152 .033(5) .019(5) .020(4) .004(4) -.002(4) -.006(4)
C153 .033(5) .022(5) .032(5) .010(4) -.006(4) -.009(4)
C154 .019(5) .030(5) .039(5) .002(4) -.004(4) -.018(4)
C155 .030(5) .032(5) .033(5) -.005(4) .013(4) -.006(4)
C156 .024(5) .022(5) .028(5) .003(4) .002(4) -.001(4)
N21 .034(4) .016(4) .022(4) .001(3) -.000(3) -.004(3)
N22 .017(4) .028(4) .019(3) .001(3) -.006(3) -.005(3)
C23 .026(4) .012(4) .017(4) -.001(3) .009(3) .001(3)
C231 .024(4) .017(4) .022(4) -.002(3) .002(4) -.002(3)
C232 .033(5) .031(5) .018(4) -.004(4) .002(4) -.002(4)
C233 .020(5) .039(6) .037(5) .005(4) .008(4) -.004(5)
C234 .027(5) .045(6) .037(5) -.002(5) -.002(4) -.001(5)
C235 .024(5) .029(5) .039(5) -.004(4) -.007(4) -.009(4)
C236 .023(5) .020(5) .035(5) .002(4) .004(4) .002(4)
C24 .027(5) .018(4) .020(4) -.002(4) -.003(4) -.000(4)
C25 .031(5) .022(5) .012(4) -.000(4) -.003(4) .007(3)
C251 .023(4) .017(4) .020(4) -.002(3) -.002(4) .004(3)
C252 .040(5) .016(4) .015(4) .001(4) -.004(4) -.002(3)
C253 .025(5) .027(5) .023(4) .002(4) -.014(4) -.004(4)
C254 .038(6) .035(6) .033(5) .015(5) -.006(4) .007(5)
C255 .037(6) .022(5) .038(5) .005(4) -.004(5) -.002(4)
C256 .033(5) .016(4) .030(5) .000(4) -.004(4) .004(4)
N31 .025(4) .018(4) .028(4) .002(3) .005(3) -.002(3)
N32 .022(4) .016(4) .025(4) .004(3) .005(3) -.005(3)
C33 .024(4) .009(4) .019(4) -.001(3) .005(3) -.004(3)
C331 .023(4) .011(4) .021(4) -.003(3) -.006(3) -.005(3)
C332 .030(5) .020(5) .025(4) -.005(4) -.001(4) -.005(4)
C333 .038(6) .014(4) .036(5) .003(4) -.003(4) -.008(4)
C334 .043(6) .026(5) .042(6) -.006(4) -.000(5) .012(5)
C335 .031(5) .031(5) .035(5) -.004(4) .003(4) .007(4)
C336 .021(4) .023(5) .021(4) -.001(4) -.001(4) -.003(4)
C34 .017(4) .020(5) .032(5) .002(3) .001(4) -.008(4)
C35 .023(4) .014(4) .021(4) -.004(3) -.003(4) .000(3)
C351 .013(4) .016(5) .051(6) -.006(3) -.010(4) .004(4)
C352 .018(4) .024(5) .046(6) -.005(4) -.011(4) .002(4)
C353 .022(5) .021(5) .076(8) -.013(4) -.016(5) .014(5)
C354 .021(5) .017(5) .110(10) -.000(4) -.017(6) .001(6)
C355 .023(5) .017(5) .090(9) -.001(4) .002(5) -.008(5)
C356 .018(5) .022(5) .058(6) .002(4) .004(4) -.002(5)
Cl1 .0330(13) .0435(15) .0342(13) -.0004(11) .0027(11) .0019(11)
Cl2 .0507(18) .064(2) .0555(17) -.0151(15) -.0211(14) .0180(16)
C0 .046(6) .039(6) .024(5) -.011(5) .006(5) -.002(4)

loop_
_atom_type_symbol
_atom_type_description
_atom_type_oxidation_number
_atom_type_number_in_cell
_atom_type_scat_dispersion_real
_atom_type_scat_dispersion_imag
_atom_type_scat_source
C ? 0 184 .002 .002 'Int Tables Vol IV Tables 2.2B and 2.3.1'
N ? 0 24 .004 .003 'Int Tables Vol IV Tables 2.2B and 2.3.1'
O ? 0 4 .008 .006 'Int Tables Vol IV Tables 2.2B and 2.3.1'
H ? 0 144 0 0 'Int Tables Vol IV Tables 2.2B and 2.3.1'
Tl ? 0 16 -3.556 9.659 'Int Tables Vol IV Tables 2.2B and 2.3.1'
Cl ? 0 8 .132 .159 'Int Tables Vol IV Tables 2.2B and 2.3.1'

loop_
_diffrn_attenuator_code
_diffrn_attenuator_scale
? ?

loop_
_geom_angle_atom_site_label_1
_geom_angle_atom_site_label_2
_geom_angle_atom_site_label_3
_geom_angle_site_symmetry_1
_geom_angle_site_symmetry_2
_geom_angle_site_symmetry_3
_geom_angle
_geom_angle_publ_flag
Tl2 Tl1 O0 . . . 71.58(13) ?
Tl2 Tl1 N11 . . . 48.66(14) ?
Tl2 Tl1 N21 . . . 41.81(14) ?
Tl2 Tl1 Tl1 . . '3 656' 103.003(17) ?
Tl2 Tl1 Tl4 . . '3 656' 129.172(14) ?
O0 Tl1 N11 . . . 82.44(19) ?
O0 Tl1 N21 . . . 81.0(2) ?
O0 Tl1 Tl1 . . '3 656' 87.75(13) ?
O0 Tl1 Tl4 . . '3 656' 149.05(12) ?
N11 Tl1 N21 . . . 89.7(2) ?
N11 Tl1 Tl1 . . '3 656' 151.66(14) ?
N11 Tl1 Tl4 . . '3 656' 128.27(14) ?
N21 Tl1 Tl1 . . '3 656' 62.44(14) ?
N21 Tl1 Tl4 . . '3 656' 100.63(14) ?
Tl1 Tl1 Tl4 '3 656' . '3 656' 66.638(14) ?
Tl1 Tl2 N11 . . . 39.81(12) ?
Tl1 Tl2 N12 . . . 58.87(14) ?
Tl1 Tl2 N21 . . . 45.91(15) ?
Tl1 Tl2 N32 . . . 97.61(15) ?
N11 Tl2 N12 . . . 26.9(2) ?
N11 Tl2 N21 . . . 85.0(2) ?
N11 Tl2 N32 . . . 106.4(2) ?
N12 Tl2 N21 . . . 103.9(2) ?
N12 Tl2 N32 . . . 86.3(2) ?
N21 Tl2 N32 . . . 93.0(2) ?
Tl4 Tl3 O0 . . . 35.74(13) ?
Tl4 Tl3 N12 . . . 95.73(15) ?
Tl4 Tl3 N31 . . . 47.04(15) ?
O0 Tl3 N12 . . . 80.5(2) ?
O0 Tl3 N31 . . . 79.7(2) ?
N12 Tl3 N31 . . . 91.1(2) ?
Tl3 Tl4 O0 . . . 36.65(13) ?
Tl3 Tl4 N22 . . . 103.76(15) ?
Tl3 Tl4 N31 . . . 41.85(14) ?
Tl3 Tl4 Tl1 . . '3 656' 112.209(15) ?
O0 Tl4 N22 . . . 88.9(2) ?
O0 Tl4 N31 . . . 75.58(19) ?
O0 Tl4 Tl1 . . '3 656' 75.83(13) ?
N22 Tl4 N31 . . . 95.2(2) ?
N22 Tl4 Tl1 . . '3 656' 58.53(15) ?
N31 Tl4 Tl1 . . '3 656' 141.18(14) ?
Tl1 O0 Tl3 . . . 121.2(2) ?
Tl1 O0 Tl4 . . . 119.8(2) ?
Tl1 O0 H0 . . . 92.5(4) ?
Tl3 O0 Tl4 . . . 107.6(2) ?
Tl3 O0 H0 . . . 117.4(5) ?
Tl4 O0 H0 . . . 94.6(4) ?
Tl1 N11 Tl2 . . . 91.52(19) ?
Tl1 N11 N12 . . . 121.9(4) ?
Tl1 N11 C15 . . . 129.4(5) ?
Tl2 N11 N12 . . . 63.3(4) ?
Tl2 N11 C15 . . . 108.0(5) ?
N12 N11 C15 . . . 108.5(6) ?
Tl2 N12 Tl3 . . . 109.7(2) ?
Tl2 N12 N11 . . . 89.8(4) ?
Tl2 N12 C13 . . . 102.2(5) ?
Tl3 N12 N11 . . . 118.6(5) ?
Tl3 N12 C13 . . . 122.8(5) ?
N11 N12 C13 . . . 107.4(6) ?
N12 C13 C131 . . . 120.7(7) ?
N12 C13 C14 . . . 109.7(7) ?
C131 C13 C14 . . . 129.6(7) ?
C13 C131 C132 . . . 123.0(7) ?
C13 C131 C136 . . . 119.6(7) ?
C132 C131 C136 . . . 117.4(7) ?
C131 C132 C133 . . . 120.6(8) ?
C131 C132 H132 . . . 119.5(8) ?
C133 C132 H132 . . . 119.9(8) ?
C132 C133 C134 . . . 121.0(8) ?
C132 C133 H133 . . . 120.0(8) ?
C134 C133 H133 . . . 119.0(9) ?
C133 C134 C135 . . . 120.2(8) ?
C133 C134 H134 . . . 119.6(9) ?
C135 C134 H134 . . . 120.2(8) ?
C134 C135 C136 . . . 119.4(8) ?
C134 C135 H135 . . . 119.7(9) ?
C136 C135 H135 . . . 120.9(9) ?
C131 C136 C135 . . . 121.5(8) ?
C131 C136 H136 . . . 119.1(8) ?
C135 C136 H136 . . . 119.4(8) ?
C13 C14 C15 . . . 104.3(7) ?
C13 C14 H14 . . . 127.5(8) ?
C15 C14 H14 . . . 128.2(8) ?
N11 C15 C14 . . . 110.1(7) ?
N11 C15 C151 . . . 122.5(7) ?
C14 C15 C151 . . . 127.4(7) ?
C15 C151 C152 . . . 119.9(7) ?
C15 C151 C156 . . . 122.0(7) ?
C152 C151 C156 . . . 118.0(8) ?
C151 C152 C153 . . . 121.5(8) ?
C151 C152 H152 . . . 118.7(8) ?
C153 C152 H152 . . . 119.8(8) ?
C152 C153 C154 . . . 119.5(8) ?
C152 C153 H153 . . . 120.5(9) ?
C154 C153 H153 . . . 120.0(9) ?
C153 C154 C155 . . . 120.2(8) ?
C153 C154 H154 . . . 119.6(9) ?
C155 C154 H154 . . . 120.2(9) ?
C154 C155 C156 . . . 119.6(8) ?
C154 C155 H155 . . . 119.7(9) ?
C156 C155 H155 . . . 120.7(9) ?
C151 C156 C155 . . . 121.2(8) ?
C151 C156 H156 . . . 119.3(8) ?
C155 C156 H156 . . . 119.5(9) ?
Tl1 N21 Tl2 . . . 92.3(2) ?
Tl1 N21 N22 . . . 119.6(5) ?
Tl1 N21 C25 . . . 116.2(5) ?
Tl2 N21 N22 . . . 94.6(4) ?
Tl2 N21 C25 . . . 124.6(5) ?
N22 N21 C25 . . . 108.0(7) ?
Tl4 N22 N21 . . . 121.4(5) ?
Tl4 N22 C23 . . . 121.0(5) ?
N21 N22 C23 . . . 108.3(6) ?
N22 C23 C231 . . . 122.2(7) ?
N22 C23 C24 . . . 110.0(7) ?
C231 C23 C24 . . . 127.7(7) ?
C23 C231 C232 . . . 121.7(7) ?
C23 C231 C236 . . . 120.5(7) ?
C232 C231 C236 . . . 117.9(8) ?
C231 C232 C233 . . . 120.5(8) ?
C231 C232 H232 . . . 119.6(8) ?
C233 C232 H232 . . . 119.9(9) ?
C232 C233 C234 . . . 120.6(9) ?
C232 C233 H233 . . . 119.4(9) ?
C234 C233 H233 . . . 120.0(9) ?
C233 C234 C235 . . . 120.1(8) ?
C233 C234 H234 . . . 120.3(9) ?
C235 C234 H234 . . . 119.6(10) ?
C234 C235 C236 . . . 119.8(9) ?
C234 C235 H235 . . . 121.2(9) ?
C236 C235 H235 . . . 119.1(9) ?
C231 C236 C235 . . . 121.1(8) ?
C231 C236 H236 . . . 119.3(8) ?
C235 C236 H236 . . . 119.6(9) ?
C23 C24 C25 . . . 104.5(7) ?
C23 C24 H24 . . . 128.2(8) ?
C25 C24 H24 . . . 127.4(8) ?
N21 C25 C24 . . . 109.2(7) ?
N21 C25 C251 . . . 122.0(7) ?
C24 C25 C251 . . . 128.8(8) ?
C25 C251 C252 . . . 122.7(7) ?
C25 C251 C256 . . . 120.6(7) ?
C252 C251 C256 . . . 116.7(8) ?
C251 C252 C253 . . . 122.9(8) ?
C251 C252 H252 . . . 118.1(8) ?
C253 C252 H252 . . . 119.0(8) ?
C252 C253 C254 . . . 118.9(8) ?
C252 C253 H253 . . . 120.3(8) ?
C254 C253 H253 . . . 120.8(9) ?
C253 C254 C255 . . . 120.5(9) ?
C253 C254 H254 . . . 119.0(9) ?
C255 C254 H254 . . . 120.5(9) ?
C254 C255 C256 . . . 120.0(9) ?
C254 C255 H255 . . . 120.4(9) ?
C256 C255 H255 . . . 119.7(9) ?
C251 C256 C255 . . . 120.8(8) ?
C251 C256 H256 . . . 119.3(8) ?
C255 C256 H256 . . . 120.0(9) ?
Tl3 N31 Tl4 . . . 91.1(2) ?
Tl3 N31 N32 . . . 119.7(5) ?
Tl3 N31 C35 . . . 119.5(5) ?
Tl4 N31 N32 . . . 86.1(4) ?
Tl4 N31 C35 . . . 128.5(5) ?
N32 N31 C35 . . . 108.1(7) ?
Tl2 N32 N31 . . . 129.1(5) ?
Tl2 N32 C33 . . . 115.7(5) ?
N31 N32 C33 . . . 107.0(6) ?
N32 C33 C331 . . . 120.9(7) ?
N32 C33 C34 . . . 110.0(7) ?
C331 C33 C34 . . . 129.1(7) ?
C33 C331 C332 . . . 122.0(7) ?
C33 C331 C336 . . . 120.0(7) ?
C332 C331 C336 . . . 118.0(7) ?
C331 C332 C333 . . . 121.5(8) ?
C331 C332 H332 . . . 119.2(8) ?
C333 C332 H332 . . . 119.3(9) ?
C332 C333 C334 . . . 118.5(8) ?
C332 C333 H333 . . . 120.1(9) ?
C334 C333 H333 . . . 121.4(9) ?
C333 C334 C335 . . . 120.6(9) ?
C333 C334 H334 . . . 119.4(9) ?
C335 C334 H334 . . . 120.0(10) ?
C334 C335 C336 . . . 121.2(9) ?
C334 C335 H335 . . . 119.6(9) ?
C336 C335 H335 . . . 119.2(9) ?
C331 C336 C335 . . . 120.1(8) ?
C331 C336 H336 . . . 119.4(8) ?
C335 C336 H336 . . . 120.5(9) ?
C33 C34 C35 . . . 105.4(7) ?
C33 C34 H34 . . . 127.3(8) ?
C35 C34 H34 . . . 127.3(8) ?
N31 C35 C34 . . . 109.4(7) ?
N31 C35 C351 . . . 121.9(7) ?
C34 C35 C351 . . . 128.6(8) ?
C35 C351 C352 . . . 122.4(8) ?
C35 C351 C356 . . . 120.2(8) ?
C352 C351 C356 . . . 117.4(8) ?
C351 C352 C353 . . . 120.7(9) ?
C351 C352 H352 . . . 119.7(9) ?
C353 C352 H352 . . . 119.7(10) ?
C352 C353 C354 . . . 120.3(10) ?
C352 C353 H353 . . . 119.4(10) ?
C354 C353 H353 . . . 120.3(9) ?
C353 C354 C355 . . . 120.4(9) ?
C353 C354 H354 . . . 120.4(12) ?
C355 C354 H354 . . . 119.1(11) ?
C354 C355 C356 . . . 119.4(10) ?
C354 C355 H355 . . . 120.7(9) ?
C356 C355 H355 . . . 119.9(11) ?
C351 C356 C355 . . . 121.7(9) ?
C351 C356 H356 . . . 118.6(9) ?
C355 C356 H356 . . . 119.6(10) ?
Cl1 C0 Cl2 . . . 111.9(5) ?
Cl1 C0 H0a . . . 109.2(7) ?
Cl1 C0 H0b . . . 109.2(7) ?
Cl2 C0 H0a . . . 109.4(8) ?
Cl2 C0 H0b . . . 109.5(8) ?
H0a C0 H0b . . . 107.6(9) ?

loop_
_geom_bond_atom_site_label_1
_geom_bond_atom_site_label_2
_geom_bond_site_symmetry_1
_geom_bond_site_symmetry_2
_geom_bond_distance
_geom_bond_publ_flag
Tl1 Tl2 . . 4.0801(7) ?
Tl1 O0 . . 2.432(6) ?
Tl1 N11 . . 2.613(6) ?
Tl1 N21 . . 2.933(7) ?
Tl1 Tl1 . '3 656' 3.5317(6) ?
Tl1 Tl4 . '3 656' 4.0813(6) ?
Tl2 N11 . . 3.065(7) ?
Tl2 N12 . . 2.737(7) ?
Tl2 N21 . . 2.722(7) ?
Tl2 N32 . . 2.642(7) ?
Tl3 Tl4 . . 3.9679(7) ?
Tl3 O0 . . 2.485(6) ?
Tl3 N12 . . 2.606(7) ?
Tl3 N31 . . 2.648(7) ?
Tl4 O0 . . 2.432(6) ?
Tl4 N22 . . 2.591(7) ?
Tl4 N31 . . 2.905(7) ?
O0 H0 . . .851(5) ?
N11 N12 . . 1.389(10) ?
N11 C15 . . 1.327(10) ?
N12 C13 . . 1.363(10) ?
C13 C131 . . 1.465(12) ?
C13 C14 . . 1.393(12) ?
C131 C132 . . 1.389(12) ?
C131 C136 . . 1.409(11) ?
C132 C133 . . 1.384(12) ?
C132 H132 . . .969(8) ?
C133 C134 . . 1.367(12) ?
C133 H133 . . .969(9) ?
C134 C135 . . 1.377(13) ?
C134 H134 . . .957(9) ?
C135 C136 . . 1.384(13) ?
C135 H135 . . .960(9) ?
C136 H136 . . .969(9) ?
C14 C15 . . 1.413(12) ?
C14 H14 . . .963(8) ?
C15 C151 . . 1.474(11) ?
C151 C152 . . 1.396(12) ?
C151 C156 . . 1.381(12) ?
C152 C153 . . 1.401(13) ?
C152 H152 . . .961(8) ?
C153 C154 . . 1.359(13) ?
C153 H153 . . .966(9) ?
C154 C155 . . 1.404(13) ?
C154 H154 . . .955(9) ?
C155 C156 . . 1.393(13) ?
C155 H155 . . .961(9) ?
C156 H156 . . .965(9) ?
N21 N22 . . 1.372(10) ?
N21 C25 . . 1.367(11) ?
N22 C23 . . 1.345(10) ?
C23 C231 . . 1.486(11) ?
C23 C24 . . 1.404(12) ?
C231 C232 . . 1.401(12) ?
C231 C236 . . 1.394(12) ?
C232 C233 . . 1.381(12) ?
C232 H232 . . .962(9) ?
C233 C234 . . 1.376(14) ?
C233 H233 . . .963(9) ?
C234 C235 . . 1.375(14) ?
C234 H234 . . .973(9) ?
C235 C236 . . 1.391(12) ?
C235 H235 . . .971(10) ?
C236 H236 . . .964(9) ?
C24 C25 . . 1.401(12) ?
C24 H24 . . .966(8) ?
C25 C251 . . 1.446(12) ?
C251 C252 . . 1.410(12) ?
C251 C256 . . 1.383(12) ?
C252 C253 . . 1.377(12) ?
C252 H252 . . .961(8) ?
C253 C254 . . 1.363(13) ?
C253 H253 . . .968(8) ?
C254 C255 . . 1.389(13) ?
C254 H254 . . .971(10) ?
C255 C256 . . 1.400(13) ?
C255 H255 . . .970(9) ?
C256 H256 . . .969(9) ?
N31 N32 . . 1.380(10) ?
N31 C35 . . 1.357(11) ?
N32 C33 . . 1.353(11) ?
C33 C331 . . 1.493(11) ?
C33 C34 . . 1.386(11) ?
C331 C332 . . 1.391(12) ?
C331 C336 . . 1.401(12) ?
C332 C333 . . 1.388(12) ?
C332 H332 . . .968(9) ?
C333 C334 . . 1.371(14) ?
C333 H333 . . .960(9) ?
C334 C335 . . 1.371(14) ?
C334 H334 . . .974(10) ?
C335 C336 . . 1.358(13) ?
C335 H335 . . .973(10) ?
C336 H336 . . .966(8) ?
C34 C35 . . 1.378(12) ?
C34 H34 . . .964(8) ?
C35 C351 . . 1.475(11) ?
C351 C352 . . 1.402(13) ?
C351 C356 . . 1.393(13) ?
C352 C353 . . 1.397(13) ?
C352 H352 . . .960(9) ?
C353 C354 . . 1.372(16) ?
C353 H353 . . .972(11) ?
C354 C355 . . 1.375(17) ?
C354 H354 . . .955(10) ?
C355 C356 . . 1.396(13) ?
C355 H355 . . .967(11) ?
C356 H356 . . .966(10) ?
Cl1 C0 . . 1.777(9) ?
Cl2 C0 . . 1.739(10) ?
C0 H0a . . .962(10) ?
C0 H0b . . .961(10) ?

loop_
_geom_contact_atom_site_label_1
_geom_contact_atom_site_label_2
_geom_contact_distance
_geom_contact_site_symmetry_1
_geom_contact_site_symmetry_2
_geom_contact_publ_flag
Tl1 Tl3 4.2841(7) . . ?
Tl1 Tl4 4.2070(8) . . ?
Tl1 N12 3.548(7) . . ?
Tl1 C15 3.605(8) . . ?
Tl1 C151 3.861(8) . . ?
Tl1 C156 3.576(8) . . ?
Tl1 N21 3.390(7) . '3 656' ?
Tl1 N22 3.511(7) . '3 656' ?
Tl1 N22 3.802(7) . . ?
Tl1 C23 3.606(8) . '3 656' ?
Tl1 C24 3.562(8) . '3 656' ?
Tl1 C25 3.743(9) . . ?
Tl1 C25 3.411(8) . '3 656' ?
Tl1 C251 3.896(8) . . ?
Tl1 C251 3.987(8) . '3 656' ?
Tl1 C252 3.477(8) . . ?
Tl1 Cl1 3.862(3) . . ?
Tl1 H0 2.6110(4) . . ?
Tl1 H156 3.0403(5) . . ?
Tl1 H252 2.9696(5) . . ?
Tl2 Tl3 4.3674(9) . . ?
Tl2 Tl4 4.4490(8) . . ?
Tl2 O0 4.036(6) . . ?
Tl2 C13 3.305(8) . . ?
Tl2 C131 3.934(8) . . ?
Tl2 C132 3.804(8) . . ?
Tl2 C135 3.918(9) . '3 657' ?
Tl2 C136 3.601(8) . '3 657' ?
Tl2 C14 3.862(8) . . ?
Tl2 C15 3.696(8) . . ?
Tl2 N22 3.146(7) . . ?
Tl2 C23 4.167(8) . . ?
Tl2 C25 3.675(8) . . ?
Tl2 C252 4.080(9) . . ?
Tl2 N31 3.671(7) . . ?
Tl2 C33 3.450(8) . . ?
Tl2 C331 3.548(8) . . ?
Tl2 C332 3.274(9) . . ?
Tl2 C333 4.144(9) . . ?
Tl2 H132 3.1704(5) . . ?
Tl2 H136 3.4054(6) . '3 657' ?
Tl2 H14 3.5647(7) . '3 657' ?
Tl2 H252 3.3068(5) . . ?
Tl2 H332 2.9081(5) . . ?
Tl3 N11 3.491(7) . . ?
Tl3 C13 3.535(8) . . ?
Tl3 C131 3.796(8) . . ?
Tl3 C132 3.590(9) . . ?
Tl3 C134 4.041(9) . '4 554' ?
Tl3 C135 3.921(9) . '4 554' ?
Tl3 C255 3.878(9) . '2 656' ?
Tl3 C256 4.125(9) . '2 656' ?
Tl3 N32 3.541(7) . . ?
Tl3 C35 3.520(8) . . ?
Tl3 C351 3.783(8) . . ?
Tl3 C352 3.554(9) . . ?
Tl3 Cl1 3.611(2) . . ?
Tl3 C0 3.857(10) . . ?
Tl3 H0 2.9739(6) . . ?
Tl3 H132 3.1134(6) . . ?
Tl3 H134 3.6136(6) . '4 554' ?
Tl3 H135 3.3736(6) . '4 554' ?
Tl3 H352 3.0688(5) . . ?
Tl3 H0a 3.4647(6) . . ?
Tl4 N21 3.507(7) . . ?
Tl4 C23 3.481(8) . . ?
Tl4 C231 3.720(8) . . ?
Tl4 C232 3.450(9) . . ?
Tl4 C233 4.163(9) . '3 556' ?
Tl4 C234 3.950(9) . '3 556' ?
Tl4 C252 4.077(8) . '3 656' ?
Tl4 C253 3.824(8) . '3 656' ?
Tl4 C254 3.855(10) . '3 656' ?
Tl4 C255 4.174(9) . '3 656' ?
Tl4 N32 3.130(7) . . ?
Tl4 C33 4.146(8) . . ?
Tl4 C35 3.896(8) . . ?
Tl4 H0 2.6395(5) . . ?
Tl4 H232 2.9938(5) . . ?
Tl4 H233 3.6289(6) . '3 556' ?
Tl4 H234 3.2038(5) . '3 556' ?
Tl4 H352 3.5579(6) . . ?
O0 Cl1 3.856(6) . . ?
N11 C13 2.217(10) . . ?
N11 C14 2.247(10) . . ?
N11 C151 2.457(10) . . ?
N11 Cl1 3.503(7) . . ?
N12 C131 2.458(10) . . ?
N12 C132 2.962(11) . . ?
N12 C14 2.253(11) . . ?
N12 C15 2.204(11) . . ?
N12 Cl1 3.849(7) . . ?
C13 C132 2.509(12) . . ?
C13 C136 2.484(12) . . ?
C13 C15 2.217(12) . . ?
C13 H14 2.122(8) . . ?
C131 C133 2.410(12) . . ?
C131 C134 2.796(12) . . ?
C131 C135 2.437(12) . . ?
C131 C14 2.587(12) . . ?
C131 H132 2.048(8) . . ?
C131 H136 2.062(8) . . ?
C132 C134 2.394(12) . . ?
C132 C135 2.771(12) . . ?
C132 C136 2.391(12) . . ?
C132 H133 2.049(9) . . ?
C133 C135 2.378(13) . . ?
C133 C136 2.743(12) . . ?
C133 H132 2.047(9) . . ?
C133 H134 2.019(9) . . ?
C134 C136 2.384(13) . . ?
C134 H133 2.023(9) . . ?
C134 H135 2.031(9) . . ?
C135 Cl1 3.686(10) . 4 ?
C135 H134 2.035(10) . . ?
C135 H136 2.043(10) . . ?
C136 Cl1 3.870(9) . 4 ?
C136 H135 2.050(8) . . ?
C14 C151 2.589(12) . . ?
C15 C152 2.485(12) . . ?
C15 C156 2.498(12) . . ?
C15 Cl2 3.923(8) . . ?
C15 H14 2.146(8) . . ?
C151 C153 2.440(12) . . ?
C151 C154 2.801(12) . . ?
C151 C155 2.416(13) . . ?
C151 H152 2.039(8) . . ?
C151 H156 2.035(8) . . ?
C152 C154 2.385(13) . . ?
C152 C155 2.757(13) . . ?
C152 C156 2.380(12) . . ?
C152 H153 2.066(9) . . ?
C153 C155 2.396(13) . . ?
C153 C156 2.776(12) . . ?
C153 H152 2.056(9) . . ?
C153 H154 2.010(9) . . ?
C154 C156 2.417(12) . . ?
C154 H153 2.024(9) . . ?
C154 H155 2.057(9) . . ?
C155 H154 2.057(9) . . ?
C155 H156 2.048(9) . . ?
C156 Cl2 3.827(9) . . ?
C156 H155 2.058(9) . . ?
N21 C23 2.202(11) . . ?
N21 C24 2.256(11) . . ?
N21 C251 2.460(11) . . ?
N21 C252 2.945(11) . . ?
N22 C231 2.479(10) . . ?
N22 C232 2.983(11) . . ?
N22 C24 2.253(11) . . ?
N22 C25 2.216(11) . . ?
C23 C232 2.521(12) . . ?
C23 C236 2.500(12) . . ?
C23 C25 2.217(12) . . ?
C23 H24 2.139(8) . . ?
C231 C233 2.416(12) . . ?
C231 C234 2.794(12) . . ?
C231 C235 2.425(12) . . ?
C231 C24 2.594(12) . . ?
C231 H232 2.054(8) . . ?
C231 H236 2.047(8) . . ?
C232 C234 2.395(13) . . ?
C232 C235 2.768(13) . . ?
C232 C236 2.394(13) . . ?
C232 H233 2.035(9) . . ?
C233 C235 2.383(14) . . ?
C233 C236 2.755(13) . . ?
C233 H232 2.039(9) . . ?
C233 H234 2.047(9) . . ?
C234 C236 2.392(13) . . ?
C234 H233 2.036(10) . . ?
C234 H235 2.053(10) . . ?
C235 H234 2.040(9) . . ?
C235 H236 2.047(9) . . ?
C236 Cl1 3.747(9) . '3 656' ?
C236 H235 2.047(9) . . ?
C24 C251 2.567(12) . . ?
C24 Cl1 3.618(9) . '3 656' ?
C24 Cl2 3.936(9) . '2 646' ?
C25 C252 2.507(12) . . ?
C25 C256 2.458(12) . . ?
C25 H24 2.130(8) . . ?
C251 C253 2.448(12) . . ?
C251 C254 2.802(13) . . ?
C251 C255 2.420(12) . . ?
C251 H252 2.047(8) . . ?
C251 H256 2.040(8) . . ?
C252 C254 2.359(13) . . ?
C252 C255 2.734(13) . . ?
C252 C256 2.378(12) . . ?
C252 H253 2.043(9) . . ?
C253 C255 2.389(13) . . ?
C253 C256 2.782(12) . . ?
C253 H252 2.025(9) . . ?
C253 H254 2.020(9) . . ?
C254 C256 2.415(13) . . ?
C254 H253 2.036(10) . . ?
C254 H255 2.057(10) . . ?
C255 H254 2.059(9) . . ?
C255 H256 2.062(9) . . ?
C256 H0 2.467(9) . '3 656' ?
C256 H255 2.060(9) . . ?
N31 C33 2.197(10) . . ?
N31 C34 2.233(11) . . ?
N31 C351 2.476(11) . . ?
N31 C352 2.975(11) . . ?
N32 C331 2.476(11) . . ?
N32 C332 2.987(11) . . ?
N32 C34 2.244(11) . . ?
N32 C35 2.216(10) . . ?
C33 C332 2.523(12) . . ?
C33 C336 2.507(11) . . ?
C33 C35 2.198(11) . . ?
C33 H34 2.114(8) . . ?
C331 C333 2.425(12) . . ?
C331 C334 2.770(12) . . ?
C331 C335 2.390(12) . . ?
C331 C34 2.599(11) . . ?
C331 H332 2.046(8) . . ?
C331 H336 2.056(8) . . ?
C332 C334 2.372(13) . . ?
C332 C335 2.734(13) . . ?
C332 C336 2.393(12) . . ?
C332 H333 2.046(9) . . ?
C333 C335 2.382(13) . . ?
C333 C336 2.774(12) . . ?
C333 Cl1 3.938(9) . '2 646' ?
C333 Cl2 3.808(10) . '2 646' ?
C333 H332 2.045(9) . . ?
C333 H334 2.035(9) . . ?
C334 C336 2.378(13) . . ?
C334 Cl2 3.881(11) . '3 657' ?
C334 H333 2.043(10) . . ?
C334 H335 2.035(10) . . ?
C335 H334 2.040(10) . . ?
C335 H336 2.027(10) . . ?
C336 H335 2.020(8) . . ?
C34 C351 2.571(12) . . ?
C35 C352 2.521(12) . . ?
C35 C356 2.486(12) . . ?
C35 H34 2.107(8) . . ?
C351 C353 2.432(13) . . ?
C351 C354 2.805(13) . . ?
C351 C355 2.437(13) . . ?
C351 H352 2.054(9) . . ?
C351 H356 2.041(9) . . ?
C352 C354 2.402(13) . . ?
C352 C355 2.773(14) . . ?
C352 C356 2.388(14) . . ?
C352 H353 2.057(9) . . ?
C353 C355 2.384(16) . . ?
C353 C356 2.756(15) . . ?
C353 H352 2.049(9) . . ?
C353 H354 2.031(10) . . ?
C354 C356 2.393(15) . . ?
C354 H353 2.043(13) . . ?
C354 H355 2.045(13) . . ?
C355 Cl2 3.425(10) . '1 455' ?
C355 H354 2.021(11) . . ?
C355 H356 2.053(10) . . ?
C356 Cl2 3.839(9) . '1 455' ?
C356 H355 2.057(9) . . ?
Cl1 Cl2 2.914(4) . . ?
Cl1 H135 3.099(3) . '4 554' ?
Cl1 H136 3.433(3) . '4 554' ?
Cl1 H156 3.268(3) . . ?
Cl1 H236 2.847(2) . '3 656' ?
Cl1 H24 3.068(2) . '3 656' ?
Cl1 H333 3.112(3) . '2 656' ?
Cl1 H0a 2.281(2) . . ?
Cl1 H0b 2.281(2) . . ?
Cl2 H333 2.906(3) . '2 656' ?
Cl2 H334 3.230(3) . '3 657' ?
Cl2 H355 3.031(3) . '1 655' ?
Cl2 H0a 2.249(3) . . ?
Cl2 H0b 2.251(3) . . ?
H0a H0b 1.5514(3) . . ?

loop_
_geom_hbond_atom_site_label_D
_geom_hbond_atom_site_label_H
_geom_hbond_atom_site_label_A
_geom_hbond_site_symmetry_D
_geom_hbond_site_symmetry_H
_geom_hbond_site_symmetry_A
_geom_hbond_distance_DH
_geom_hbond_distance_HA
_geom_hbond_distance_DA
_geom_hbond_angle_DHA
_geom_hbond_publ_flag
? ? ? ? ? ? ? ? ? ? ?

loop_
_geom_torsion_atom_site_label_1
_geom_torsion_atom_site_label_2
_geom_torsion_atom_site_label_3
_geom_torsion_atom_site_label_4
_geom_torsion_site_symmetry_1
_geom_torsion_site_symmetry_2
_geom_torsion_site_symmetry_3
_geom_torsion_site_symmetry_4
_geom_torsion
_geom_torsion_publ_flag
? ? ? ? ? ? ? ? ? ?
